data_1503277
loop_
_publ_author_name
'Kawai, Hiroyuki'
'Tachi, Kentaro'
'Tokunaga, Etsuko'
'Shiro, Motoo'
'Shibata, Norio'

_publ_section_title
;
 Cinchona alkaloid-catalyzed asymmetric trifluoromethylation of alkynyl
 ketones with trimethylsilyl trifluoromethane.
;
_journal_issue 22
_journal_name_full 'Organic letters'
_journal_page_first 5104
_journal_page_last 5107
_journal_paper_doi 10.1021/ol102189c
_journal_volume 12
_journal_year 2010
_chemical_absolute_configuration ad
_chemical_formula_moiety 'C24 H20 Br F3 O2 '
_chemical_formula_sum 'C24 H20 Br F3 O2'
_chemical_formula_weight 477.32
_space_group_IT_number 4
_symmetry_cell_setting monoclinic
_symmetry_Int_Tables_number 4
_symmetry_space_group_name_Hall 'P 2yb'
_symmetry_space_group_name_H-M 'P 1 21 1'
_cell_angle_alpha 90.0000
_cell_angle_beta 91.493(6)
_cell_angle_gamma 90.0000
_cell_formula_units_Z 4
_cell_length_a 8.90935(16)
_cell_length_b 21.6684(4)
_cell_length_c 11.1899(8)
_cell_measurement_reflns_used 8534
_cell_measurement_temperature 153.1
_cell_measurement_theta_max 68.1
_cell_measurement_theta_min 4.0
_cell_volume 2159.49(16)
_computing_cell_refinement 'PROCESS-AUTO (Rigaku, 1998)'
_computing_data_collection 'PROCESS-AUTO (Rigaku, 1998)'
_computing_data_reduction 'CrystalStructure (Rigaku & RAC 2007)'
_computing_molecular_graphics 'ORTEP (Johnson, 1976)'
_computing_publication_material 'CrystalStructure (Rigaku & RAC 2007)'
_computing_structure_refinement 'SHELXL97 (Sheldrick, 1997)'
_computing_structure_solution 'SHELXS97 (Sheldrick, 1997)'
_diffrn_ambient_temperature 153.1
_diffrn_detector_area_resol_mean 10.00
_diffrn_measured_fraction_theta_full 1.000
_diffrn_measured_fraction_theta_max 1.000
_diffrn_measurement_device_type 'Rigaku RAXIS-RAPID'
_diffrn_measurement_method \w
_diffrn_radiation_type 'Cu K\a'
_diffrn_radiation_wavelength 1.54187
_diffrn_reflns_av_R_equivalents 0.039
_diffrn_reflns_limit_h_max 10
_diffrn_reflns_limit_h_min -10
_diffrn_reflns_limit_k_max 26
_diffrn_reflns_limit_k_min -25
_diffrn_reflns_limit_l_max 13
_diffrn_reflns_limit_l_min -13
_diffrn_reflns_number 51205
_diffrn_reflns_theta_full 68.23
_diffrn_reflns_theta_max 68.23
_exptl_absorpt_coefficient_mu 2.980
_exptl_absorpt_correction_T_max 0.742
_exptl_absorpt_correction_T_min 0.484
_exptl_absorpt_correction_type multi-scan
_exptl_absorpt_process_details
;
    Higashi, T. (1995). Program for Absorption Correction.
    Rigaku Corporation, Tokyo, Japan.
;
_exptl_crystal_colour colorless
_exptl_crystal_density_diffrn 1.468
_exptl_crystal_density_method 'not measured'
_exptl_crystal_description platelet
_exptl_crystal_F_000 968.00
_exptl_crystal_size_max 0.17
_exptl_crystal_size_mid 0.08
_exptl_crystal_size_min 0.03
_refine_diff_density_max 1.03
_refine_diff_density_min -0.41
_refine_ls_abs_structure_details 'Flack, H. D. (1983), Acta Cryst. A39, 876-881.  3714 Friedel Pairs'
_refine_ls_abs_structure_Flack -0.002(10)
_refine_ls_extinction_method none
_refine_ls_goodness_of_fit_ref 1.085
_refine_ls_hydrogen_treatment constr
_refine_ls_number_parameters 548
_refine_ls_number_reflns 7782
_refine_ls_R_factor_gt 0.0372
_refine_ls_shift/su_max 0.0010
_refine_ls_structure_factor_coef Fsqd
_refine_ls_weighting_details 'w = 1/[\s^2^(Fo^2^)+(0.0608P)^2^+0.4515P] where P=(Fo^2^+2Fc^2^)/3'
_refine_ls_weighting_scheme calc
_refine_ls_wR_factor_ref 0.0925
_reflns_number_gt 7634
_reflns_number_total 7782
_reflns_threshold_expression F^2^>2.0\s(F^2^)
_cod_data_source_file ol102189c_si_001.cif
_cod_data_source_block '_0602_NITECH'
_cod_original_cell_volume 2159.50(16)
_cod_original_formula_sum 'C24 H20 Br F3 O2 '
_cod_database_code 1503277

loop_
_symmetry_equiv_pos_as_xyz
'x, y, z'
'-x, y+1/2, -z'

loop_
_atom_site_label
_atom_site_type_symbol
_atom_site_fract_x
_atom_site_fract_y
_atom_site_fract_z
_atom_site_U_iso_or_equiv
_atom_site_adp_type
_atom_site_occupancy
_atom_site_symmetry_multiplicity
_atom_site_calc_flag
_atom_site_refinement_flags
Br1 Br 0.37610(4) 0.905716(15) 0.51483(3) 0.05454(11) Uani 1 1 d .
F1 F -0.06688(17) 0.62175(8) 0.06583(15) 0.0398(4) Uani 1 1 d .
F2 F -0.10083(16) 0.52633(8) 0.10874(13) 0.0357(3) Uani 1 1 d .
F3 F -0.19549(15) 0.56455(9) -0.05403(14) 0.0404(4) Uani 1 1 d .
O1 O 0.41803(16) 0.61938(8) 0.27112(14) 0.0255(3) Uani 1 1 d .
O2 O 0.07560(17) 0.59189(8) -0.13881(14) 0.0265(3) Uani 1 1 d .
H2O H 0.1582 0.5903 -0.1694 0.032 Uiso 1 1 calc R
C1 C 0.3103(3) 0.70464(12) 0.3721(2) 0.0282(5) Uani 1 1 d .
C2 C 0.3949(3) 0.74705(13) 0.3094(2) 0.0355(6) Uani 1 1 d .
H2 H 0.4381 0.7352 0.2382 0.043 Uiso 1 1 calc R
C3 C 0.4159(3) 0.80702(14) 0.3513(3) 0.0397(6) Uani 1 1 d .
H3 H 0.4733 0.8351 0.3093 0.048 Uiso 1 1 calc R
C4 C 0.3499(3) 0.82384(13) 0.4565(2) 0.0356(6) Uani 1 1 d .
C5 C 0.2644(3) 0.78300(14) 0.5208(2) 0.0359(6) Uani 1 1 d .
H5 H 0.2199 0.7953 0.5912 0.043 Uiso 1 1 calc R
C6 C 0.2462(3) 0.72317(14) 0.4784(2) 0.0345(6) Uani 1 1 d .
H6 H 0.1904 0.6951 0.5216 0.041 Uiso 1 1 calc R
C7 C 0.2841(3) 0.64032(12) 0.3255(2) 0.0292(5) Uani 1 1 d .
H7A H 0.2586 0.6130 0.3906 0.035 Uiso 1 1 calc R
H7B H 0.2015 0.6403 0.2673 0.035 Uiso 1 1 calc R
C8 C 0.4098(3) 0.56029(12) 0.2122(2) 0.0258(5) Uani 1 1 d .
C9 C 0.5630(3) 0.55390(16) 0.1542(2) 0.0386(7) Uani 1 1 d .
H9A H 0.6393 0.5478 0.2152 0.046 Uiso 1 1 calc R
H9B H 0.5844 0.5907 0.1101 0.046 Uiso 1 1 calc R
H9C H 0.5612 0.5192 0.1009 0.046 Uiso 1 1 calc R
C10 C 0.3829(4) 0.50836(14) 0.3005(2) 0.0410(6) Uani 1 1 d .
H10A H 0.2825 0.5112 0.3290 0.049 Uiso 1 1 calc R
H10B H 0.4532 0.5118 0.3667 0.049 Uiso 1 1 calc R
H10C H 0.3962 0.4693 0.2615 0.049 Uiso 1 1 calc R
C11 C 0.2894(2) 0.55966(11) 0.1182(2) 0.0237(5) Uani 1 1 d .
C12 C 0.1937(2) 0.55430(11) 0.04285(19) 0.0225(5) Uani 1 1 d .
C13 C 0.0689(2) 0.54755(11) -0.0458(2) 0.0229(5) Uani 1 1 d .
C14 C -0.0754(3) 0.56551(12) 0.0197(2) 0.0276(5) Uani 1 1 d .
C15 C 0.0565(2) 0.48175(12) -0.09376(19) 0.0231(5) Uani 1 1 d .
C16 C -0.0378(3) 0.47052(12) -0.1956(2) 0.0270(5) Uani 1 1 d .
H16 H -0.0910 0.5029 -0.2309 0.032 Uiso 1 1 calc R
C17 C -0.0510(3) 0.41235(14) -0.2421(2) 0.0326(6) Uani 1 1 d .
H17 H -0.1143 0.4057 -0.3083 0.039 Uiso 1 1 calc R
C18 C 0.0299(3) 0.36175(13) -0.1915(2) 0.0328(5) Uani 1 1 d .
C19 C 0.0199(4) 0.30137(15) -0.2391(3) 0.0436(7) Uani 1 1 d .
H19 H -0.0432 0.2937 -0.3049 0.052 Uiso 1 1 calc R
C20 C 0.1020(4) 0.25439(15) -0.1894(3) 0.0503(8) Uani 1 1 d .
H20 H 0.0941 0.2148 -0.2211 0.060 Uiso 1 1 calc R
C21 C 0.1993(4) 0.26577(15) -0.0895(3) 0.0509(8) Uani 1 1 d .
H21 H 0.2558 0.2336 -0.0566 0.061 Uiso 1 1 calc R
C22 C 0.2107(4) 0.32315(15) -0.0418(3) 0.0450(7) Uani 1 1 d .
H22 H 0.2748 0.3300 0.0238 0.054 Uiso 1 1 calc R
C23 C 0.1256(3) 0.37311(13) -0.0909(2) 0.0309(5) Uani 1 1 d .
C24 C 0.1348(3) 0.43377(12) -0.0436(2) 0.0271(5) Uani 1 1 d .
H24 H 0.1960 0.4411 0.0235 0.033 Uiso 1 1 calc R
Br2 Br 0.30197(4) 0.899364(16) 0.95922(4) 0.06425(12) Uani 1 1 d .
F4 F 0.93017(18) 0.55987(9) 0.55669(15) 0.0465(4) Uani 1 1 d .
F5 F 0.81092(17) 0.53709(8) 0.39373(14) 0.0381(4) Uani 1 1 d .
F6 F 0.97172(17) 0.61109(9) 0.39649(16) 0.0477(4) Uani 1 1 d .
O3 O 0.36256(17) 0.59961(9) 0.76876(15) 0.0281(4) Uani 1 1 d .
O4 O 0.68792(18) 0.65256(9) 0.37502(15) 0.0310(4) Uani 1 1 d .
H4O H 0.6010 0.6412 0.3631 0.037 Uiso 1 1 calc R
C25 C 0.4257(3) 0.69544(13) 0.8679(2) 0.0307(5) Uani 1 1 d .
C26 C 0.3322(4) 0.70932(15) 0.9617(3) 0.0424(6) Uani 1 1 d .
H26 H 0.2947 0.6775 1.0080 0.051 Uiso 1 1 calc R
C27 C 0.2940(4) 0.77000(15) 0.9871(3) 0.0453(7) Uani 1 1 d .
H27 H 0.2307 0.7790 1.0496 0.054 Uiso 1 1 calc R
C28 C 0.3511(3) 0.81621(13) 0.9190(3) 0.0381(6) Uani 1 1 d .
C29 C 0.4419(4) 0.80460(15) 0.8242(3) 0.0453(7) Uani 1 1 d .
H29 H 0.4778 0.8367 0.7778 0.054 Uiso 1 1 calc R
C30 C 0.4786(3) 0.74392(15) 0.7995(3) 0.0411(6) Uani 1 1 d .
H30 H 0.5401 0.7354 0.7356 0.049 Uiso 1 1 calc R
C31 C 0.4737(3) 0.63028(13) 0.8443(2) 0.0314(5) Uani 1 1 d .
H31A H 0.5697 0.6303 0.8054 0.038 Uiso 1 1 calc R
H31B H 0.4855 0.6082 0.9194 0.038 Uiso 1 1 calc R
C32 C 0.4221(3) 0.54893(12) 0.6997(2) 0.0269(5) Uani 1 1 d .
C33 C 0.2883(3) 0.52235(14) 0.6292(2) 0.0344(6) Uani 1 1 d .
H33A H 0.3229 0.4922 0.5735 0.041 Uiso 1 1 calc R
H33B H 0.2373 0.5549 0.5865 0.041 Uiso 1 1 calc R
H33C H 0.2205 0.5032 0.6833 0.041 Uiso 1 1 calc R
C34 C 0.4932(3) 0.49935(13) 0.7805(2) 0.0323(5) Uani 1 1 d .
H34A H 0.5201 0.4643 0.7331 0.039 Uiso 1 1 calc R
H34B H 0.4226 0.4869 0.8392 0.039 Uiso 1 1 calc R
H34C H 0.5814 0.5158 0.8200 0.039 Uiso 1 1 calc R
C35 C 0.5339(3) 0.57457(12) 0.6175(2) 0.0267(5) Uani 1 1 d .
C36 C 0.6244(2) 0.59916(12) 0.5557(2) 0.0266(5) Uani 1 1 d .
C37 C 0.7397(2) 0.63108(13) 0.4873(2) 0.0274(5) Uani 1 1 d .
C38 C 0.8641(3) 0.58417(13) 0.4595(2) 0.0304(5) Uani 1 1 d .
C39 C 0.8030(2) 0.68560(12) 0.5607(2) 0.0266(5) Uani 1 1 d .
C40 C 0.8632(3) 0.67649(13) 0.6784(2) 0.0327(5) Uani 1 1 d .
H32 H 0.8642 0.6372 0.7118 0.039 Uiso 1 1 calc R
C41 C 0.9195(3) 0.72513(14) 0.7424(2) 0.0362(6) Uani 1 1 d .
H33 H 0.9591 0.7185 0.8191 0.043 Uiso 1 1 calc R
C42 C 0.9188(3) 0.78561(14) 0.6945(2) 0.0330(6) Uani 1 1 d .
C43 C 0.9796(3) 0.83669(16) 0.7581(2) 0.0412(6) Uani 1 1 d .
H43 H 1.0172 0.8313 0.8357 0.049 Uiso 1 1 calc R
C44 C 0.9837(4) 0.89430(16) 0.7062(3) 0.0483(8) Uani 1 1 d .
H44 H 1.0253 0.9274 0.7483 0.058 Uiso 1 1 calc R
C45 C 0.9251(4) 0.90296(17) 0.5899(3) 0.0472(6) Uani 1 1 d .
H45 H 0.9295 0.9418 0.5548 0.057 Uiso 1 1 calc R
C46 C 0.8611(3) 0.85480(14) 0.5271(3) 0.0395(6) Uani 1 1 d .
H46 H 0.8201 0.8615 0.4510 0.047 Uiso 1 1 calc R
C47 C 0.8573(3) 0.79491(13) 0.5777(2) 0.0310(5) Uani 1 1 d .
C48 C 0.7998(3) 0.74382(12) 0.5127(2) 0.0281(5) Uani 1 1 d .
H48 H 0.7592 0.7498 0.4361 0.034 Uiso 1 1 calc R

loop_
_atom_site_aniso_label
_atom_site_aniso_U_11
_atom_site_aniso_U_22
_atom_site_aniso_U_33
_atom_site_aniso_U_23
_atom_site_aniso_U_13
_atom_site_aniso_U_12
Br1 0.0765(2) 0.02971(18) 0.05748(19) -0.01445(15) 0.00295(15) -0.00929(16)
F1 0.0389(8) 0.0298(9) 0.0509(9) -0.0107(7) 0.0076(7) 0.0060(6)
F2 0.0351(7) 0.0387(9) 0.0338(7) 0.0028(6) 0.0119(6) 0.0011(6)
F3 0.0216(7) 0.0569(11) 0.0424(8) -0.0051(8) -0.0035(6) 0.0058(7)
O1 0.0204(7) 0.0263(9) 0.0298(8) -0.0063(7) 0.0001(6) -0.0007(6)
O2 0.0252(7) 0.0260(9) 0.0285(8) 0.0050(7) 0.0010(6) 0.0012(7)
C1 0.0256(10) 0.0282(14) 0.0306(12) -0.0041(10) -0.0018(9) 0.0034(10)
C2 0.0422(14) 0.0303(15) 0.0343(13) -0.0048(11) 0.0059(11) 0.0028(11)
C3 0.0487(15) 0.0293(15) 0.0414(14) 0.0035(12) 0.0063(12) -0.0056(12)
C4 0.0423(13) 0.0214(14) 0.0427(14) -0.0094(11) -0.0060(11) 0.0006(11)
C5 0.0361(13) 0.0359(16) 0.0360(13) -0.0126(11) 0.0045(10) -0.0004(11)
C6 0.0314(12) 0.0355(15) 0.0367(13) -0.0041(11) 0.0033(10) -0.0038(11)
C7 0.0222(10) 0.0298(14) 0.0360(12) -0.0063(10) 0.0039(9) -0.0011(9)
C8 0.0253(11) 0.0257(13) 0.0261(11) -0.0036(10) -0.0026(8) 0.0028(9)
C9 0.0256(11) 0.0522(19) 0.0379(13) -0.0168(12) -0.0024(10) 0.0101(11)
C10 0.0585(17) 0.0288(15) 0.0350(13) 0.0028(11) -0.0140(12) 0.0029(13)
C11 0.0247(10) 0.0194(12) 0.0273(11) 0.0005(9) 0.0034(9) 0.0001(9)
C12 0.0245(10) 0.0178(12) 0.0253(10) -0.0016(8) 0.0018(9) 0.0008(8)
C13 0.0232(10) 0.0211(12) 0.0245(10) 0.0015(8) 0.0001(8) -0.0019(8)
C14 0.0249(11) 0.0272(13) 0.0308(11) -0.0019(10) 0.0015(9) 0.0004(9)
C15 0.0209(10) 0.0264(13) 0.0223(10) -0.0004(9) 0.0052(8) -0.0039(9)
C16 0.0270(10) 0.0308(14) 0.0230(10) 0.0008(9) -0.0010(8) -0.0049(10)
C17 0.0364(12) 0.0351(16) 0.0262(11) -0.0028(11) -0.0005(9) -0.0084(11)
C18 0.0405(13) 0.0295(15) 0.0285(12) -0.0046(10) 0.0074(10) -0.0091(11)
C19 0.0627(18) 0.0362(17) 0.0324(13) -0.0062(12) 0.0114(12) -0.0146(14)
C20 0.087(2) 0.0233(15) 0.0415(15) -0.0072(12) 0.0180(15) -0.0029(15)
C21 0.073(2) 0.0274(16) 0.0524(17) 0.0025(13) 0.0083(15) 0.0102(15)
C22 0.0611(18) 0.0305(16) 0.0429(15) -0.0015(12) -0.0049(13) 0.0069(13)
C23 0.0383(12) 0.0241(14) 0.0304(12) -0.0012(10) 0.0038(10) -0.0003(10)
C24 0.0288(11) 0.0281(13) 0.0243(11) -0.0025(10) -0.0005(9) 0.0008(10)
Br2 0.0729(2) 0.02435(18) 0.0950(3) -0.00971(18) -0.00641(19) 0.00223(16)
F4 0.0428(9) 0.0533(11) 0.0428(8) 0.0022(8) -0.0127(7) 0.0166(8)
F5 0.0389(8) 0.0345(9) 0.0408(8) -0.0064(7) 0.0012(6) 0.0005(7)
F6 0.0280(7) 0.0584(12) 0.0576(10) -0.0014(8) 0.0169(7) -0.0088(7)
O3 0.0269(7) 0.0288(10) 0.0288(8) -0.0030(7) 0.0028(6) -0.0023(7)
O4 0.0263(8) 0.0389(11) 0.0275(8) 0.0067(7) -0.0062(6) -0.0108(7)
C25 0.0318(12) 0.0282(14) 0.0319(12) -0.0011(10) -0.0043(10) -0.0024(10)
C26 0.0539(16) 0.0296(16) 0.0444(15) 0.0005(12) 0.0138(12) -0.0035(13)
C27 0.0580(18) 0.0292(16) 0.0494(16) -0.0047(13) 0.0167(14) 0.0001(13)
C28 0.0442(14) 0.0206(14) 0.0490(15) -0.0057(11) -0.0072(12) 0.0006(11)
C29 0.0531(17) 0.0330(17) 0.0498(17) 0.0116(13) 0.0031(13) -0.0082(13)
C30 0.0478(15) 0.0399(17) 0.0359(14) 0.0028(12) 0.0066(12) -0.0024(13)
C31 0.0317(12) 0.0307(14) 0.0314(12) -0.0022(10) -0.0044(9) -0.0012(10)
C32 0.0258(11) 0.0302(14) 0.0248(11) -0.0023(9) 0.0046(9) -0.0045(9)
C33 0.0339(12) 0.0398(16) 0.0298(12) -0.0038(11) 0.0062(10) -0.0142(11)
C34 0.0353(12) 0.0272(14) 0.0346(12) 0.0028(10) 0.0054(10) -0.0033(10)
C35 0.0248(10) 0.0275(14) 0.0279(11) -0.0008(10) -0.0001(9) -0.0020(9)
C36 0.0228(10) 0.0291(14) 0.0279(11) -0.0002(10) -0.0004(8) -0.0020(9)
C37 0.0227(10) 0.0337(14) 0.0259(11) 0.0053(10) -0.0019(8) -0.0038(10)
C38 0.0235(11) 0.0343(15) 0.0334(12) 0.0006(10) 0.0013(9) -0.0019(10)
C39 0.0202(10) 0.0325(14) 0.0270(11) 0.0031(10) -0.0001(8) -0.0030(9)
C40 0.0345(12) 0.0342(15) 0.0292(12) 0.0074(11) -0.0032(9) -0.0061(10)
C41 0.0375(13) 0.0439(17) 0.0267(12) 0.0029(11) -0.0063(10) -0.0034(12)
C42 0.0327(12) 0.0366(16) 0.0296(12) -0.0037(11) 0.0010(10) -0.0033(11)
C43 0.0431(14) 0.0454(18) 0.0349(13) -0.0108(12) -0.0006(11) -0.0065(13)
C44 0.0533(16) 0.038(2) 0.0533(16) -0.0164(14) 0.0028(13) -0.0061(14)
C45 0.0606(17) 0.0255(14) 0.0556(16) -0.0049(15) 0.0046(13) 0.0018(15)
C46 0.0491(15) 0.0312(16) 0.0382(14) -0.0018(11) 0.0005(12) 0.0007(12)
C47 0.0286(11) 0.0331(15) 0.0315(12) -0.0022(10) 0.0028(9) 0.0017(10)
C48 0.0257(11) 0.0312(14) 0.0274(11) 0.0022(10) -0.0009(9) -0.0023(10)

loop_
_atom_type_symbol
_atom_type_description
_atom_type_scat_dispersion_real
_atom_type_scat_dispersion_imag
_atom_type_scat_source
C C 0.018 0.009
;
International Tables for Crystallography
(1992, Vol. C, Tables 4.2.6.8 and 6.1.1.4)
;
H H 0.000 0.000
;
International Tables for Crystallography
(1992, Vol. C, Table 6.1.1.4)
;
Br Br -0.676 1.280
;
International Tables for Crystallography
(1992, Vol. C, Tables 4.2.6.8 and 6.1.1.4)
;
F F 0.073 0.053
;
International Tables for Crystallography
(1992, Vol. C, Tables 4.2.6.8 and 6.1.1.4)
;
O O 0.049 0.032
;
International Tables for Crystallography
(1992, Vol. C, Tables 4.2.6.8 and 6.1.1.4)
;

loop_
_geom_angle_atom_site_label_1
_geom_angle_atom_site_label_2
_geom_angle_atom_site_label_3
_geom_angle
C7 O1 C8 116.37(17)
C2 C1 C6 118.7(2)
C2 C1 C7 121.2(2)
C6 C1 C7 120.0(2)
C1 C2 C3 121.1(2)
C4 C3 C2 118.6(3)
C3 C4 C5 121.9(3)
C3 C4 Br1 119.2(2)
C5 C4 Br1 118.9(2)
C4 C5 C6 118.7(2)
C5 C6 C1 121.0(3)
O1 C7 C1 108.59(19)
O1 C8 C11 111.11(19)
O1 C8 C10 111.52(19)
C11 C8 C10 109.3(2)
O1 C8 C9 103.8(2)
C11 C8 C9 109.56(19)
C10 C8 C9 111.4(2)
C12 C11 C8 174.9(3)
C11 C12 C13 177.0(2)
O2 C13 C12 112.34(19)
O2 C13 C15 112.26(18)
C12 C13 C15 112.00(19)
O2 C13 C14 103.22(18)
C12 C13 C14 106.09(18)
C15 C13 C14 110.38(18)
F1 C14 F2 107.65(19)
F1 C14 F3 107.0(2)
F2 C14 F3 107.6(2)
F1 C14 C13 112.1(2)
F2 C14 C13 110.7(2)
F3 C14 C13 111.51(18)
C24 C15 C16 119.0(2)
C24 C15 C13 122.4(2)
C16 C15 C13 118.6(2)
C17 C16 C15 120.5(2)
C16 C17 C18 121.4(2)
C19 C18 C23 119.4(3)
C19 C18 C17 122.5(3)
C23 C18 C17 118.1(2)
C20 C19 C18 120.6(3)
C19 C20 C21 120.1(3)
C22 C21 C20 120.5(3)
C21 C22 C23 120.8(3)
C18 C23 C24 119.1(2)
C18 C23 C22 118.6(3)
C24 C23 C22 122.4(2)
C15 C24 C23 121.9(2)
C31 O3 C32 113.89(18)
C26 C25 C30 118.1(3)
C26 C25 C31 121.0(3)
C30 C25 C31 120.8(2)
C25 C26 C27 121.0(3)
C28 C27 C26 118.9(3)
C27 C28 C29 122.2(3)
C27 C28 Br2 118.0(2)
C29 C28 Br2 119.8(2)
C28 C29 C30 118.4(3)
C29 C30 C25 121.5(3)
O3 C31 C25 110.0(2)
O3 C32 C35 107.9(2)
O3 C32 C33 105.65(19)
C35 C32 C33 110.48(19)
O3 C32 C34 111.56(19)
C35 C32 C34 110.8(2)
C33 C32 C34 110.3(2)
C36 C35 C32 175.3(3)
C35 C36 C37 176.2(2)
O4 C37 C36 113.77(18)
O4 C37 C39 109.3(2)
C36 C37 C39 109.57(19)
O4 C37 C38 105.01(19)
C36 C37 C38 108.1(2)
C39 C37 C38 111.05(18)
F4 C38 F5 106.9(2)
F4 C38 F6 107.2(2)
F5 C38 F6 106.9(2)
F4 C38 C37 113.6(2)
F5 C38 C37 111.57(19)
F6 C38 C37 110.3(2)
C48 C39 C40 119.6(2)
C48 C39 C37 119.6(2)
C40 C39 C37 120.8(2)
C41 C40 C39 120.3(3)
C40 C41 C42 121.3(2)
C41 C42 C43 122.4(3)
C41 C42 C47 118.6(2)
C43 C42 C47 119.0(3)
C44 C43 C42 120.7(3)
C43 C44 C45 119.9(3)
C46 C45 C44 120.8(3)
C45 C46 C47 120.4(3)
C48 C47 C46 121.6(2)
C48 C47 C42 119.3(2)
C46 C47 C42 119.1(2)
C39 C48 C47 121.0(2)

loop_
_geom_bond_atom_site_label_1
_geom_bond_atom_site_label_2
_geom_bond_distance
Br1 C4 1.903(3)
F1 C14 1.325(3)
F2 C14 1.333(3)
F3 C14 1.334(3)
O1 C7 1.427(3)
O1 C8 1.441(3)
O2 C13 1.419(3)
C1 C2 1.391(4)
C1 C6 1.391(4)
C1 C7 1.504(4)
C2 C3 1.393(4)
C3 C4 1.378(4)
C4 C5 1.382(4)
C5 C6 1.389(4)
C8 C11 1.482(3)
C8 C10 1.521(4)
C8 C9 1.533(3)
C11 C12 1.190(3)
C12 C13 1.478(3)
C13 C15 1.527(3)
C13 C14 1.546(3)
C15 C24 1.364(4)
C15 C16 1.419(3)
C16 C17 1.367(4)
C17 C18 1.422(4)
C18 C19 1.415(4)
C18 C23 1.415(4)
C19 C20 1.363(5)
C20 C21 1.419(5)
C21 C22 1.356(5)
C22 C23 1.424(4)
C23 C24 1.419(4)
Br2 C28 1.911(3)
F4 C38 1.331(3)
F5 C38 1.338(3)
F6 C38 1.339(3)
O3 C31 1.447(3)
O3 C32 1.451(3)
O4 C37 1.406(3)
C25 C26 1.389(4)
C25 C30 1.389(4)
C25 C31 1.501(4)
C26 C27 1.390(4)
C27 C28 1.365(4)
C28 C29 1.374(4)
C29 C30 1.385(5)
C32 C35 1.481(3)
C32 C33 1.525(3)
C32 C34 1.531(4)
C35 C36 1.201(4)
C36 C37 1.470(3)
C37 C39 1.537(3)
C37 C38 1.541(4)
C39 C48 1.371(4)
C39 C40 1.423(3)
C40 C41 1.363(4)
C41 C42 1.416(4)
C42 C43 1.416(4)
C42 C47 1.418(4)
C43 C44 1.377(5)
C44 C45 1.403(5)
C45 C46 1.373(4)
C46 C47 1.417(4)
C47 C48 1.414(4)

loop_
_geom_hbond_atom_site_label_D
_geom_hbond_atom_site_label_H
_geom_hbond_atom_site_label_A
_geom_hbond_site_symmetry_A
_geom_hbond_distance_DA
_geom_hbond_distance_DH
_geom_hbond_distance_HA
_geom_hbond_angle_DHA
_geom_hbond_publ_flag
O(2) H(2O) O(3) 1_554 2.788(2) 0.8200 1.9751 170.89 no
O(4) H(4O) O(1) . 2.739(2) 0.8200 1.9628 157.76 no
